data_4121391
loop_
_publ_author_name
'Yongshu Xie'
'Pingchun Wei'
'Xin Li'
'Tao Hong'
'Kai Zhang'
'Hiroyuki Furuta'

_publ_section_title
;
 Macrocycle Contraction and Expansion of a Dihydrosapphyrin Isomer
;
_journal_name_full 'Journal of the American Chemical Society'
_journal_page_first 19119
_journal_page_last 19122
_journal_paper_doi 10.1021/ja4112644
_journal_volume 135
_journal_year 2013
_chemical_formula_sum 'C51 H20 F20 N6 O2'
_chemical_formula_weight 1128.73
_chemical_name_systematic
; 
 ? 
;
_space_group_IT_number 14
_symmetry_cell_setting monoclinic
_symmetry_space_group_name_Hall '-P 2ybc'
_symmetry_space_group_name_H-M 'P 1 21/c 1'
_atom_sites_solution_hydrogens geom
_atom_sites_solution_primary direct
_atom_sites_solution_secondary difmap
_audit_creation_method SHELXL-97
_cell_angle_alpha 90.00
_cell_angle_beta 92.476(3)
_cell_angle_gamma 90.00
_cell_formula_units_Z 4
_cell_length_a 15.064(3)
_cell_length_b 9.7487(18)
_cell_length_c 30.825(6)
_cell_measurement_temperature 296(2)
_cell_volume 4522.6(15)
_computing_structure_refinement 'SHELXL-97 (Sheldrick, 1997)'
_computing_structure_solution 'SHELXS-97 (Sheldrick, 1990)'
_diffrn_ambient_temperature 296(2)
_diffrn_measured_fraction_theta_full 0.995
_diffrn_measured_fraction_theta_max 0.995
_diffrn_radiation_monochromator graphite
_diffrn_radiation_source 'fine-focus sealed tube'
_diffrn_radiation_type MoK\a
_diffrn_radiation_wavelength 0.71073
_diffrn_reflns_av_R_equivalents 0.0514
_diffrn_reflns_av_sigmaI/netI 0.0571
_diffrn_reflns_limit_h_max 15
_diffrn_reflns_limit_h_min -18
_diffrn_reflns_limit_k_max 12
_diffrn_reflns_limit_k_min -12
_diffrn_reflns_limit_l_max 38
_diffrn_reflns_limit_l_min -38
_diffrn_reflns_number 29096
_diffrn_reflns_theta_full 26.25
_diffrn_reflns_theta_max 26.25
_diffrn_reflns_theta_min 1.85
_exptl_absorpt_coefficient_mu 0.160
_exptl_absorpt_correction_T_max 0.9873
_exptl_absorpt_correction_T_min 0.9100
_exptl_absorpt_correction_type multi-scan
_exptl_crystal_density_diffrn 1.658
_exptl_crystal_F_000 2256
_exptl_crystal_size_max 0.60
_exptl_crystal_size_mid 0.09
_exptl_crystal_size_min 0.08
_refine_diff_density_max 0.303
_refine_diff_density_min -0.310
_refine_diff_density_rms 0.061
_refine_ls_extinction_method none
_refine_ls_goodness_of_fit_ref 1.020
_refine_ls_hydrogen_treatment constr
_refine_ls_matrix_type full
_refine_ls_number_parameters 714
_refine_ls_number_reflns 9085
_refine_ls_number_restraints 0
_refine_ls_restrained_S_all 1.020
_refine_ls_R_factor_all 0.0929
_refine_ls_R_factor_gt 0.0533
_refine_ls_shift/su_max 0.000
_refine_ls_shift/su_mean 0.000
_refine_ls_structure_factor_coef Fsqd
_refine_ls_weighting_details 'calc w=1/[\s^2^(Fo^2^)+(0.0867P)^2^+1.6648P] where P=(Fo^2^+2Fc^2^)/3'
_refine_ls_weighting_scheme calc
_refine_ls_wR_factor_gt 0.1398
_refine_ls_wR_factor_ref 0.1631
_reflns_number_gt 5917
_reflns_number_total 9085
_reflns_threshold_expression >2sigma(I)
_cod_data_source_file ja4112644_si_003.cif
_cod_data_source_block mo_20704a
_cod_original_cell_volume 4522.5(14)
_cod_database_code 4121391

loop_
_symmetry_equiv_pos_as_xyz
'x, y, z'
'-x, y+1/2, -z+1/2'
'-x, -y, -z'
'x, -y-1/2, z-1/2'

loop_
_atom_site_label
_atom_site_type_symbol
_atom_site_fract_x
_atom_site_fract_y
_atom_site_fract_z
_atom_site_U_iso_or_equiv
_atom_site_adp_type
_atom_site_occupancy
_atom_site_symmetry_multiplicity
_atom_site_calc_flag
_atom_site_refinement_flags
C1 C 0.56370(17) 0.2122(3) 0.04170(8) 0.0228(6) Uani 1 1 d .
C2 C 0.58389(18) 0.3224(3) 0.01564(9) 0.0282(6) Uani 1 1 d .
H2 H 0.5439 0.3840 0.0026 0.034 Uiso 1 1 calc R
C3 C 0.67650(19) 0.3228(3) 0.01277(9) 0.0321(7) Uani 1 1 d .
H3 H 0.7092 0.3851 -0.0029 0.038 Uiso 1 1 calc R
C4 C 0.71141(18) 0.2135(3) 0.03746(9) 0.0273(6) Uani 1 1 d .
C5 C 0.79932(18) 0.1715(3) 0.05051(9) 0.0268(6) Uani 1 1 d .
C6 C 0.81944(17) 0.0871(3) 0.08568(9) 0.0270(6) Uani 1 1 d .
C7 C 0.90553(18) 0.0317(3) 0.09808(9) 0.0300(7) Uani 1 1 d .
H7 H 0.9579 0.0458 0.0838 0.036 Uiso 1 1 calc R
C8 C 0.89621(18) -0.0439(3) 0.13401(9) 0.0301(7) Uani 1 1 d .
H8 H 0.9409 -0.0906 0.1497 0.036 Uiso 1 1 calc R
C9 C 0.80267(17) -0.0385(3) 0.14372(8) 0.0241(6) Uani 1 1 d .
C10 C 0.76361(17) -0.1090(3) 0.17911(8) 0.0248(6) Uani 1 1 d .
C11 C 0.67309(17) -0.1247(3) 0.18404(8) 0.0245(6) Uani 1 1 d .
C12 C 0.62787(18) -0.1953(3) 0.21819(9) 0.0285(6) Uani 1 1 d .
H12 H 0.6554 -0.2372 0.2423 0.034 Uiso 1 1 calc R
C13 C 0.53947(18) -0.1902(3) 0.20921(9) 0.0289(6) Uani 1 1 d .
H13 H 0.4960 -0.2286 0.2260 0.035 Uiso 1 1 calc R
C14 C 0.52349(17) -0.1155(3) 0.16931(8) 0.0240(6) Uani 1 1 d .
C15 C 0.44569(16) -0.0835(3) 0.14696(8) 0.0229(6) Uani 1 1 d .
C16 C 0.44485(16) 0.0009(3) 0.10790(8) 0.0222(6) Uani 1 1 d .
C17 C 0.40290(17) -0.0278(3) 0.06601(9) 0.0268(6) Uani 1 1 d .
H17 H 0.3633 -0.0990 0.0598 0.032 Uiso 1 1 calc R
C18 C 0.43048(17) 0.0653(3) 0.03751(8) 0.0256(6) Uani 1 1 d .
H18 H 0.4146 0.0673 0.0080 0.031 Uiso 1 1 calc R
C19 C 0.49256(16) 0.1202(3) 0.10307(8) 0.0220(6) Uani 1 1 d .
C20 C 0.87229(18) 0.2234(3) 0.02406(10) 0.0325(7) Uani 1 1 d .
C21 C 0.87443(19) 0.1980(3) -0.02050(10) 0.0360(7) Uani 1 1 d .
C22 C 0.9434(2) 0.2407(4) -0.04482(12) 0.0477(9) Uani 1 1 d .
C23 C 1.0124(2) 0.3121(4) -0.02565(14) 0.0519(10) Uani 1 1 d .
C24 C 1.01193(19) 0.3431(4) 0.01751(14) 0.0474(9) Uani 1 1 d .
C25 C 0.9425(2) 0.3000(3) 0.04229(11) 0.0410(8) Uani 1 1 d .
C26 C 0.82488(17) -0.1663(3) 0.21411(9) 0.0266(6) Uani 1 1 d .
C27 C 0.87460(19) -0.2837(3) 0.20900(10) 0.0358(7) Uani 1 1 d .
C28 C 0.9305(2) -0.3347(4) 0.24207(12) 0.0447(9) Uani 1 1 d .
C29 C 0.9374(2) -0.2676(4) 0.28084(11) 0.0460(9) Uani 1 1 d .
C30 C 0.8890(2) -0.1524(4) 0.28718(10) 0.0412(8) Uani 1 1 d .
C31 C 0.83436(18) -0.1018(3) 0.25411(9) 0.0297(6) Uani 1 1 d .
C32 C 0.35989(16) -0.1431(3) 0.16107(9) 0.0250(6) Uani 1 1 d .
C33 C 0.31852(18) -0.0952(3) 0.19741(9) 0.0312(7) Uani 1 1 d .
C34 C 0.2346(2) -0.1402(4) 0.20761(10) 0.0418(9) Uani 1 1 d .
C35 C 0.19143(19) -0.2353(4) 0.18204(12) 0.0437(9) Uani 1 1 d .
C36 C 0.23176(19) -0.2898(3) 0.14706(11) 0.0394(8) Uani 1 1 d .
C37 C 0.31557(18) -0.2445(3) 0.13740(10) 0.0322(7) Uani 1 1 d .
C38 C 0.53071(17) 0.2171(3) 0.13579(8) 0.0237(6) Uani 1 1 d .
C39 C 0.48874(18) 0.3192(3) 0.15902(8) 0.0266(6) Uani 1 1 d .
C40 C 0.5546(2) 0.3808(3) 0.18724(9) 0.0333(7) Uani 1 1 d .
H40 H 0.5455 0.4514 0.2069 0.040 Uiso 1 1 calc R
C41 C 0.6324(2) 0.3182(3) 0.18035(9) 0.0332(7) Uani 1 1 d .
H41 H 0.6866 0.3380 0.1945 0.040 Uiso 1 1 calc R
C42 C 0.3976(2) 0.3671(3) 0.15568(9) 0.0356(7) Uani 1 1 d .
C43 C 0.33126(18) 0.3042(3) 0.12292(9) 0.0296(7) Uani 1 1 d .
C44 C 0.32974(19) 0.3396(3) 0.07954(9) 0.0314(7) Uani 1 1 d .
C45 C 0.2669(2) 0.2875(4) 0.05086(10) 0.0408(8) Uani 1 1 d .
C46 C 0.2044(2) 0.1979(4) 0.06484(13) 0.0489(10) Uani 1 1 d .
C47 C 0.2034(2) 0.1633(4) 0.10771(14) 0.0496(9) Uani 1 1 d .
C48 C 0.2662(2) 0.2180(3) 0.13596(10) 0.0383(8) Uani 1 1 d .
C49 C 0.6806(2) 0.7687(3) 0.07298(8) 0.0288(6) Uani 1 1 d .
H49 H 0.7405 0.7863 0.0695 0.035 Uiso 1 1 calc R
C50 C 0.5663(2) 0.6147(4) 0.09554(11) 0.0465(8) Uani 1 1 d .
H50A H 0.5554 0.6171 0.1260 0.070 Uiso 1 1 calc R
H50B H 0.5538 0.5245 0.0844 0.070 Uiso 1 1 calc R
H50C H 0.5286 0.6802 0.0805 0.070 Uiso 1 1 calc R
C51 C 0.7259(2) 0.5499(4) 0.10338(12) 0.0490(9) Uani 1 1 d .
H51A H 0.7835 0.5820 0.0958 0.073 Uiso 1 1 calc R
H51B H 0.7139 0.4633 0.0895 0.073 Uiso 1 1 calc R
H51C H 0.7247 0.5388 0.1343 0.073 Uiso 1 1 calc R
F1 F 0.80842(12) 0.1282(2) -0.04063(6) 0.0438(5) Uani 1 1 d .
F2 F 0.94369(14) 0.2108(3) -0.08730(7) 0.0663(7) Uani 1 1 d .
F3 F 1.08021(14) 0.3555(3) -0.04889(9) 0.0827(9) Uani 1 1 d .
F4 F 1.07847(12) 0.4165(2) 0.03686(9) 0.0698(7) Uani 1 1 d .
F5 F 0.94399(13) 0.3336(2) 0.08418(7) 0.0535(5) Uani 1 1 d .
F6 F 0.86941(13) -0.3507(2) 0.17092(7) 0.0576(6) Uani 1 1 d .
F7 F 0.97659(13) -0.4494(2) 0.23559(8) 0.0688(7) Uani 1 1 d .
F8 F 0.99123(14) -0.3164(3) 0.31291(8) 0.0790(8) Uani 1 1 d .
F9 F 0.89472(15) -0.0896(3) 0.32584(6) 0.0677(7) Uani 1 1 d .
F10 F 0.78878(12) 0.0124(2) 0.26124(6) 0.0440(5) Uani 1 1 d .
F11 F 0.35895(12) -0.0012(2) 0.22280(5) 0.0410(5) Uani 1 1 d .
F12 F 0.19640(13) -0.0876(2) 0.24255(6) 0.0620(6) Uani 1 1 d .
F13 F 0.10885(12) -0.2747(2) 0.19112(8) 0.0678(7) Uani 1 1 d .
F14 F 0.19226(12) -0.3874(2) 0.12237(8) 0.0592(6) Uani 1 1 d .
F15 F 0.35305(11) -0.30181(19) 0.10318(6) 0.0413(4) Uani 1 1 d .
F16 F 0.38968(12) 0.42766(19) 0.06493(6) 0.0438(5) Uani 1 1 d .
F17 F 0.26670(16) 0.3251(2) 0.00891(6) 0.0650(6) Uani 1 1 d .
F18 F 0.14369(15) 0.1447(2) 0.03651(9) 0.0839(9) Uani 1 1 d .
F19 F 0.14212(14) 0.0750(3) 0.12164(10) 0.0831(8) Uani 1 1 d .
F20 F 0.26305(15) 0.1838(2) 0.17830(7) 0.0605(6) Uani 1 1 d .
N1 N 0.63985(14) 0.1477(2) 0.05340(7) 0.0245(5) Uani 1 1 d .
H1 H 0.6431 0.0744 0.0689 0.029 Uiso 1 1 calc R
N2 N 0.75757(14) 0.0411(2) 0.11493(7) 0.0258(5) Uani 1 1 d .
N3 N 0.60717(13) -0.0792(2) 0.15569(7) 0.0232(5) Uani 1 1 d .
H3A H 0.6163 -0.0339 0.1324 0.028 Uiso 1 1 calc R
N4 N 0.48647(14) 0.1583(2) 0.05913(7) 0.0232(5) Uani 1 1 d .
N5 N 0.61800(15) 0.2204(2) 0.14901(7) 0.0292(5) Uani 1 1 d .
H5 H 0.6585 0.1684 0.1391 0.035 Uiso 1 1 calc R
N6 N 0.65898(16) 0.6487(3) 0.08910(7) 0.0314(6) Uani 1 1 d .
O1 O 0.37068(18) 0.4589(3) 0.17860(9) 0.0717(9) Uani 1 1 d .
O2 O 0.62713(14) 0.8593(2) 0.06213(6) 0.0350(5) Uani 1 1 d .

loop_
_atom_site_aniso_label
_atom_site_aniso_U_11
_atom_site_aniso_U_22
_atom_site_aniso_U_33
_atom_site_aniso_U_23
_atom_site_aniso_U_13
_atom_site_aniso_U_12
C1 0.0224(13) 0.0238(15) 0.0220(13) -0.0016(11) -0.0019(10) 0.0029(11)
C2 0.0310(15) 0.0248(15) 0.0284(14) 0.0043(12) -0.0025(11) 0.0080(12)
C3 0.0339(16) 0.0275(16) 0.0348(16) 0.0073(13) 0.0031(12) 0.0013(13)
C4 0.0257(14) 0.0287(16) 0.0276(14) 0.0006(12) 0.0021(11) 0.0003(12)
C5 0.0265(14) 0.0257(15) 0.0282(14) -0.0002(12) 0.0016(11) -0.0004(12)
C6 0.0212(13) 0.0298(16) 0.0298(14) -0.0006(12) -0.0005(11) -0.0020(12)
C7 0.0193(14) 0.0376(18) 0.0332(15) 0.0033(14) 0.0009(11) -0.0004(12)
C8 0.0208(14) 0.0335(17) 0.0354(16) 0.0011(13) -0.0041(11) 0.0034(12)
C9 0.0219(13) 0.0261(15) 0.0239(13) -0.0028(12) -0.0036(10) 0.0003(11)
C10 0.0238(14) 0.0267(15) 0.0235(13) -0.0010(12) -0.0060(11) 0.0049(11)
C11 0.0238(14) 0.0274(16) 0.0218(13) -0.0020(12) -0.0025(10) 0.0026(11)
C12 0.0264(14) 0.0361(17) 0.0229(13) 0.0040(12) -0.0008(11) 0.0044(12)
C13 0.0259(14) 0.0364(18) 0.0246(14) 0.0050(13) 0.0044(11) 0.0015(12)
C14 0.0232(13) 0.0276(15) 0.0215(13) -0.0018(12) 0.0023(10) 0.0016(11)
C15 0.0187(13) 0.0273(15) 0.0226(13) -0.0039(12) 0.0016(10) 0.0020(11)
C16 0.0159(12) 0.0268(15) 0.0241(13) -0.0026(11) 0.0024(10) 0.0031(11)
C17 0.0174(13) 0.0333(17) 0.0291(14) -0.0055(13) -0.0041(11) 0.0005(12)
C18 0.0208(13) 0.0350(17) 0.0204(13) -0.0022(12) -0.0065(10) 0.0047(12)
C19 0.0173(12) 0.0261(15) 0.0225(13) -0.0015(11) -0.0010(10) 0.0062(11)
C20 0.0248(15) 0.0274(16) 0.0454(18) 0.0110(14) 0.0030(13) 0.0039(12)
C21 0.0240(15) 0.0375(18) 0.0469(18) 0.0108(15) 0.0059(13) 0.0098(13)
C22 0.0360(19) 0.052(2) 0.056(2) 0.0228(18) 0.0179(16) 0.0197(17)
C23 0.0291(18) 0.046(2) 0.082(3) 0.034(2) 0.0204(18) 0.0104(16)
C24 0.0187(15) 0.0355(19) 0.088(3) 0.0244(19) -0.0020(16) 0.0009(14)
C25 0.0311(17) 0.0364(19) 0.055(2) 0.0123(16) -0.0074(14) 0.0007(14)
C26 0.0186(13) 0.0290(16) 0.0320(15) 0.0051(12) -0.0011(11) -0.0005(11)
C27 0.0268(15) 0.0357(18) 0.0444(18) -0.0012(15) -0.0020(13) 0.0043(13)
C28 0.0251(16) 0.0376(19) 0.071(2) 0.0193(18) 0.0021(15) 0.0078(14)
C29 0.0289(17) 0.064(2) 0.0441(19) 0.0283(18) -0.0116(14) 0.0001(16)
C30 0.0333(17) 0.061(2) 0.0290(16) 0.0085(16) -0.0065(13) -0.0087(16)
C31 0.0247(14) 0.0357(17) 0.0284(14) 0.0064(13) -0.0005(11) -0.0009(13)
C32 0.0183(13) 0.0289(16) 0.0275(14) 0.0052(12) -0.0005(11) 0.0033(11)
C33 0.0275(15) 0.0394(18) 0.0266(14) 0.0045(13) -0.0004(12) 0.0102(13)
C34 0.0327(17) 0.054(2) 0.0401(17) 0.0178(16) 0.0184(14) 0.0192(16)
C35 0.0219(15) 0.046(2) 0.064(2) 0.0203(18) 0.0078(15) -0.0002(14)
C36 0.0274(16) 0.0397(19) 0.0507(19) 0.0115(16) -0.0041(14) -0.0041(14)
C37 0.0242(14) 0.0346(18) 0.0377(16) 0.0041(14) 0.0014(12) 0.0016(13)
C38 0.0239(13) 0.0254(15) 0.0215(13) 0.0019(12) -0.0014(10) 0.0011(11)
C39 0.0344(15) 0.0289(16) 0.0161(12) 0.0007(12) -0.0018(11) 0.0058(12)
C40 0.0473(18) 0.0316(17) 0.0205(14) -0.0037(12) -0.0035(12) 0.0021(14)
C41 0.0357(16) 0.0328(17) 0.0302(15) -0.0022(13) -0.0085(12) -0.0066(13)
C42 0.0428(18) 0.043(2) 0.0209(14) -0.0075(14) -0.0018(12) 0.0139(15)
C43 0.0270(15) 0.0342(17) 0.0274(14) -0.0020(13) -0.0001(11) 0.0162(13)
C44 0.0316(15) 0.0316(17) 0.0313(15) 0.0002(13) 0.0038(12) 0.0100(13)
C45 0.0460(19) 0.045(2) 0.0304(16) -0.0059(15) -0.0121(14) 0.0197(16)
C46 0.0313(17) 0.038(2) 0.075(3) -0.0124(19) -0.0255(17) 0.0146(15)
C47 0.0253(17) 0.037(2) 0.087(3) 0.006(2) 0.0077(17) 0.0115(15)
C48 0.0331(17) 0.0397(19) 0.0427(18) 0.0075(15) 0.0078(14) 0.0157(15)
C49 0.0360(16) 0.0321(17) 0.0186(13) -0.0028(12) 0.0039(11) -0.0003(14)
C50 0.048(2) 0.040(2) 0.052(2) -0.0045(17) 0.0056(16) -0.0120(16)
C51 0.060(2) 0.0312(19) 0.055(2) -0.0020(16) -0.0105(17) 0.0076(16)
F1 0.0397(10) 0.0515(12) 0.0405(10) -0.0021(9) 0.0042(8) 0.0062(9)
F2 0.0622(14) 0.0851(17) 0.0540(13) 0.0232(12) 0.0300(11) 0.0310(12)
F3 0.0406(12) 0.0825(18) 0.128(2) 0.0525(16) 0.0376(13) 0.0100(12)
F4 0.0285(10) 0.0435(13) 0.136(2) 0.0277(13) -0.0102(12) -0.0072(9)
F5 0.0498(12) 0.0452(12) 0.0637(13) 0.0049(10) -0.0186(10) -0.0128(9)
F6 0.0550(13) 0.0480(13) 0.0691(14) -0.0193(11) -0.0063(10) 0.0176(10)
F7 0.0440(12) 0.0491(14) 0.113(2) 0.0239(13) 0.0025(12) 0.0226(10)
F8 0.0522(13) 0.107(2) 0.0759(16) 0.0520(15) -0.0243(11) 0.0096(13)
F9 0.0712(15) 0.1016(19) 0.0287(10) 0.0025(11) -0.0152(9) -0.0044(13)
F10 0.0465(11) 0.0477(12) 0.0374(10) -0.0101(9) -0.0026(8) 0.0088(9)
F11 0.0458(10) 0.0496(12) 0.0276(9) -0.0050(8) 0.0011(7) 0.0128(9)
F12 0.0517(12) 0.0859(17) 0.0509(12) 0.0130(12) 0.0317(10) 0.0225(12)
F13 0.0265(10) 0.0763(16) 0.1023(18) 0.0293(14) 0.0225(11) -0.0036(10)
F14 0.0376(11) 0.0469(13) 0.0923(16) 0.0010(12) -0.0062(10) -0.0175(9)
F15 0.0409(10) 0.0415(11) 0.0417(10) -0.0119(9) 0.0044(8) -0.0064(8)
F16 0.0488(11) 0.0422(11) 0.0414(10) 0.0027(9) 0.0115(8) 0.0027(9)
F17 0.0933(17) 0.0721(16) 0.0279(10) -0.0079(10) -0.0156(10) 0.0269(13)
F18 0.0620(14) 0.0525(15) 0.132(2) -0.0245(15) -0.0600(15) 0.0170(12)
F19 0.0405(12) 0.0577(16) 0.153(3) 0.0105(16) 0.0210(14) -0.0049(11)
F20 0.0716(14) 0.0593(14) 0.0524(12) 0.0218(11) 0.0257(10) 0.0221(11)
N1 0.0216(11) 0.0272(13) 0.0246(11) 0.0062(10) 0.0006(9) 0.0042(10)
N2 0.0224(11) 0.0300(13) 0.0248(11) 0.0026(10) -0.0015(9) 0.0022(10)
N3 0.0192(11) 0.0294(13) 0.0209(11) 0.0040(10) -0.0012(9) 0.0025(9)
N4 0.0242(11) 0.0243(12) 0.0209(11) -0.0008(10) -0.0015(9) 0.0037(10)
N5 0.0274(12) 0.0292(14) 0.0307(12) -0.0064(11) -0.0041(10) 0.0009(10)
N6 0.0411(14) 0.0263(14) 0.0266(12) 0.0004(11) -0.0002(10) -0.0013(11)
O1 0.0640(17) 0.087(2) 0.0622(17) -0.0436(16) -0.0170(13) 0.0434(16)
O2 0.0440(12) 0.0315(12) 0.0291(11) 0.0019(9) -0.0025(9) 0.0025(10)

loop_
_atom_type_symbol
_atom_type_description
_atom_type_scat_dispersion_real
_atom_type_scat_dispersion_imag
_atom_type_scat_source
C C 0.0033 0.0016 'International Tables Vol C Tables 4.2.6.8 and 6.1.1.4'
H H 0.0000 0.0000 'International Tables Vol C Tables 4.2.6.8 and 6.1.1.4'
N N 0.0061 0.0033 'International Tables Vol C Tables 4.2.6.8 and 6.1.1.4'
F F 0.0171 0.0103 'International Tables Vol C Tables 4.2.6.8 and 6.1.1.4'
O O 0.0106 0.0060 'International Tables Vol C Tables 4.2.6.8 and 6.1.1.4'

loop_
_geom_angle_atom_site_label_1
_geom_angle_atom_site_label_2
_geom_angle_atom_site_label_3
_geom_angle
N1 C1 C2 108.2(2)
N1 C1 N4 115.7(2)
C2 C1 N4 136.0(2)
C1 C2 C3 106.5(2)
C4 C3 C2 108.4(2)
N1 C4 C3 105.7(2)
N1 C4 C5 120.1(3)
C3 C4 C5 134.0(3)
C6 C5 C4 124.1(2)
C6 C5 C20 119.4(2)
C4 C5 C20 116.6(2)
C5 C6 N2 124.5(2)
C5 C6 C7 126.5(3)
N2 C6 C7 109.0(2)
C8 C7 C6 107.4(2)
C7 C8 C9 106.7(2)
N2 C9 C10 124.5(2)
N2 C9 C8 110.6(2)
C10 C9 C8 124.9(2)
C11 C10 C9 124.9(2)
C11 C10 C26 117.3(2)
C9 C10 C26 117.7(2)
N3 C11 C10 125.7(2)
N3 C11 C12 105.4(2)
C10 C11 C12 128.8(2)
C13 C12 C11 108.9(2)
C12 C13 C14 108.7(2)
C15 C14 N3 123.9(2)
C15 C14 C13 130.7(2)
N3 C14 C13 105.4(2)
C14 C15 C16 121.4(2)
C14 C15 C32 119.7(2)
C16 C15 C32 118.8(2)
C19 C16 C17 106.1(2)
C19 C16 C15 125.4(2)
C17 C16 C15 128.2(3)
C18 C17 C16 108.6(2)
C17 C18 N4 109.0(2)
C16 C19 N4 108.3(2)
C16 C19 C38 130.8(2)
N4 C19 C38 119.8(2)
C25 C20 C21 116.2(3)
C25 C20 C5 121.9(3)
C21 C20 C5 121.9(3)
F1 C21 C22 117.8(3)
F1 C21 C20 119.9(3)
C22 C21 C20 122.3(3)
F2 C22 C23 119.9(3)
F2 C22 C21 120.2(3)
C23 C22 C21 119.9(3)
F3 C23 C22 120.9(4)
F3 C23 C24 119.1(4)
C22 C23 C24 120.0(3)
F4 C24 C23 120.9(3)
F4 C24 C25 118.7(4)
C23 C24 C25 120.4(3)
F5 C25 C24 118.5(3)
F5 C25 C20 120.3(3)
C24 C25 C20 121.2(3)
C27 C26 C31 116.2(3)
C27 C26 C10 123.2(3)
C31 C26 C10 120.6(3)
F6 C27 C26 119.4(3)
F6 C27 C28 118.6(3)
C26 C27 C28 121.9(3)
F7 C28 C29 120.9(3)
F7 C28 C27 119.6(3)
C29 C28 C27 119.6(3)
F8 C29 C30 119.9(3)
F8 C29 C28 119.9(4)
C30 C29 C28 120.2(3)
F9 C30 C29 119.5(3)
F9 C30 C31 120.6(3)
C29 C30 C31 119.9(3)
F10 C31 C30 118.3(3)
F10 C31 C26 119.5(2)
C30 C31 C26 122.2(3)
C37 C32 C33 116.3(3)
C37 C32 C15 121.8(2)
C33 C32 C15 121.8(3)
F11 C33 C32 119.7(3)
F11 C33 C34 118.8(3)
C32 C33 C34 121.5(3)
F12 C34 C35 120.8(3)
F12 C34 C33 119.1(3)
C35 C34 C33 120.1(3)
F13 C35 C34 119.8(3)
F13 C35 C36 120.0(3)
C34 C35 C36 120.2(3)
F14 C36 C35 121.4(3)
F14 C36 C37 119.4(3)
C35 C36 C37 119.1(3)
F15 C37 C36 117.1(3)
F15 C37 C32 120.2(2)
C36 C37 C32 122.6(3)
N5 C38 C39 106.5(2)
N5 C38 C19 124.1(2)
C39 C38 C19 129.4(2)
C38 C39 C40 107.2(2)
C38 C39 C42 130.0(3)
C40 C39 C42 122.7(3)
C41 C40 C39 107.5(3)
C40 C41 N5 108.4(3)
O1 C42 C39 122.1(3)
O1 C42 C43 117.1(3)
C39 C42 C43 120.8(2)
C48 C43 C44 117.2(3)
C48 C43 C42 120.8(3)
C44 C43 C42 121.8(3)
F16 C44 C45 118.7(3)
F16 C44 C43 120.2(3)
C45 C44 C43 121.1(3)
F17 C45 C44 119.6(3)
F17 C45 C46 120.3(3)
C44 C45 C46 120.1(3)
F18 C46 C47 119.9(4)
F18 C46 C45 120.1(4)
C47 C46 C45 120.0(3)
F19 C47 C46 120.3(4)
F19 C47 C48 120.8(4)
C46 C47 C48 119.0(3)
F20 C48 C43 119.5(3)
F20 C48 C47 117.9(3)
C43 C48 C47 122.6(3)
O2 C49 N6 124.8(3)
C1 N1 C4 111.2(2)
C9 N2 C6 106.2(2)
C11 N3 C14 111.5(2)
C18 N4 C19 107.7(2)
C18 N4 C1 123.8(2)
C19 N4 C1 116.6(2)
C38 N5 C41 110.5(2)
C49 N6 C51 121.7(3)
C49 N6 C50 120.5(3)
C51 N6 C50 117.7(3)

loop_
_geom_bond_atom_site_label_1
_geom_bond_atom_site_label_2
_geom_bond_distance
C1 N1 1.344(3)
C1 C2 1.383(4)
C1 N4 1.405(3)
C2 C3 1.402(4)
C3 C4 1.399(4)
C4 N1 1.364(3)
C4 C5 1.427(4)
C5 C6 1.384(4)
C5 C20 1.486(4)
C6 N2 1.398(3)
C6 C7 1.441(4)
C7 C8 1.343(4)
C8 C9 1.454(4)
C9 N2 1.342(3)
C9 C10 1.437(4)
C10 C11 1.387(4)
C10 C26 1.497(4)
C11 N3 1.368(3)
C11 C12 1.452(4)
C12 C13 1.349(4)
C13 C14 1.441(4)
C14 C15 1.369(4)
C14 N3 1.391(3)
C15 C16 1.458(4)
C15 C32 1.498(4)
C16 C19 1.379(4)
C16 C17 1.440(4)
C17 C18 1.342(4)
C18 N4 1.388(3)
C19 N4 1.404(3)
C19 C38 1.480(4)
C20 C25 1.392(4)
C20 C21 1.398(4)
C21 F1 1.336(4)
C21 C22 1.371(4)
C22 F2 1.342(4)
C22 C23 1.364(5)
C23 F3 1.341(4)
C23 C24 1.365(6)
C24 F4 1.349(4)
C24 C25 1.387(5)
C25 F5 1.331(4)
C26 C27 1.380(4)
C26 C31 1.386(4)
C27 F6 1.342(4)
C27 C28 1.386(4)
C28 F7 1.335(4)
C28 C29 1.362(5)
C29 F8 1.339(3)
C29 C30 1.357(5)
C30 F9 1.339(4)
C30 C31 1.374(4)
C31 F10 1.332(3)
C32 C37 1.383(4)
C32 C33 1.386(4)
C33 F11 1.335(4)
C33 C34 1.387(4)
C34 F12 1.345(4)
C34 C35 1.363(5)
C35 F13 1.343(3)
C35 C36 1.368(5)
C36 F14 1.341(4)
C36 C37 1.382(4)
C37 F15 1.340(3)
C38 N5 1.360(3)
C38 C39 1.394(4)
C39 C40 1.423(4)
C39 C42 1.450(4)
C40 C41 1.346(4)
C41 N5 1.367(4)
C42 O1 1.221(4)
C42 C43 1.519(4)
C43 C48 1.365(4)
C43 C44 1.380(4)
C44 F16 1.338(3)
C44 C45 1.365(4)
C45 F17 1.344(4)
C45 C46 1.367(5)
C46 F18 1.341(4)
C46 C47 1.365(5)
C47 F19 1.345(4)
C47 C48 1.367(5)
C48 F20 1.350(4)
C49 O2 1.232(3)
C49 N6 1.317(4)
C50 N6 1.457(4)
C51 N6 1.449(4)
